data_7247422
loop_
_publ_author_name
'Wang, Xueyuan'
'Carrillo-Aravena, Eduardo'
'Wu, Yuandong'
'Mei, Dajiang'
'Wen, Shaoguo'
'Doert, Thomas'

_publ_section_title
;
 Investigation of four Cd(ii) sulfonate complexes: crystal structure,
 Hirshfeld surface analysis, thermogravimetric and spectroscopic
 properties
;
_journal_issue 40
_journal_name_full CrystEngComm
_journal_page_first 5673
_journal_page_last 5681
_journal_paper_doi 10.1039/D3CE00792H
_journal_volume 25
_journal_year 2023
_chemical_formula_sum 'C18 H21 Cd N3 O7 S'
_chemical_formula_weight 535.84
_space_group_crystal_system monoclinic
_space_group_IT_number 14
_space_group_name_Hall '-P 2yn'
_space_group_name_H-M_alt 'P 1 21/n 1'
_atom_sites_solution_hydrogens mixed
_audit_creation_method SHELXL-2014/7
_audit_update_record
;
2023-03-07 deposited with the CCDC.	2023-09-20 downloaded from the CCDC.
;
_cell_angle_alpha 90
_cell_angle_beta 106.604(2)
_cell_angle_gamma 90
_cell_formula_units_Z 4
_cell_length_a 11.7573(6)
_cell_length_b 11.5545(7)
_cell_length_c 15.8209(10)
_cell_measurement_reflns_used 30747
_cell_measurement_temperature 293(2)
_cell_measurement_theta_max 25.1
_cell_measurement_theta_min 2.5
_cell_volume 2059.6(2)
_computing_structure_refinement 'SHELXL-2014/7 (Sheldrick, 2014)'
_diffrn_ambient_temperature 293(2)
_diffrn_measured_fraction_theta_full 0.997
_diffrn_measured_fraction_theta_max 0.997
_diffrn_measurement_device_type Bruker
_diffrn_radiation_type MoK\a
_diffrn_radiation_wavelength 0.71073
_diffrn_reflns_av_R_equivalents 0.0646
_diffrn_reflns_av_unetI/netI 0.0391
_diffrn_reflns_Laue_measured_fraction_full 0.997
_diffrn_reflns_Laue_measured_fraction_max 0.997
_diffrn_reflns_limit_h_max 13
_diffrn_reflns_limit_h_min -13
_diffrn_reflns_limit_k_max 13
_diffrn_reflns_limit_k_min -13
_diffrn_reflns_limit_l_max 17
_diffrn_reflns_limit_l_min -18
_diffrn_reflns_number 30747
_diffrn_reflns_point_group_measured_fraction_full 0.997
_diffrn_reflns_point_group_measured_fraction_max 0.997
_diffrn_reflns_theta_full 25.068
_diffrn_reflns_theta_max 25.068
_diffrn_reflns_theta_min 2.525
_exptl_absorpt_coefficient_mu 1.208
_exptl_absorpt_correction_type none
_exptl_crystal_colour colorless
_exptl_crystal_density_diffrn 1.728
_exptl_crystal_description block
_exptl_crystal_F_000 1080
_exptl_crystal_size_max 0.18
_exptl_crystal_size_mid 0.18
_exptl_crystal_size_min 0.18
_refine_diff_density_max 0.402
_refine_diff_density_min -0.589
_refine_diff_density_rms 0.087
_refine_ls_extinction_method none
_refine_ls_goodness_of_fit_ref 1.081
_refine_ls_hydrogen_treatment mixed
_refine_ls_matrix_type full
_refine_ls_number_parameters 279
_refine_ls_number_reflns 3634
_refine_ls_number_restraints 0
_refine_ls_restrained_S_all 1.081
_refine_ls_R_factor_all 0.0458
_refine_ls_R_factor_gt 0.0325
_refine_ls_shift/su_max 0.001
_refine_ls_shift/su_mean 0.000
_refine_ls_structure_factor_coef Fsqd
_refine_ls_weighting_details 'w=1/[\s^2^(Fo^2^)+(0.0306P)^2^+1.5076P] where P=(Fo^2^+2Fc^2^)/3'
_refine_ls_weighting_scheme calc
_refine_ls_wR_factor_gt 0.0672
_refine_ls_wR_factor_ref 0.0737
_reflns_Friedel_coverage 0.000
_reflns_number_gt 3029
_reflns_number_total 3634
_reflns_threshold_expression 'I > 2\s(I)'
_cod_data_source_file d3ce00792h2.cif
_cod_data_source_block shelx
_cod_depositor_comments 'Adding full bibliography for 7247422--7247425.cif.'
_cod_original_sg_symbol_H-M 'P 21/n'
_cod_database_code 7247422
_shelx_shelxl_version_number 2014/7
_shelx_space_group_comment
;
The symmetry employed for this shelxl refinement is uniquely defined
by the following loop, which should always be used as a source of
symmetry information in preference to the above space-group names.
They are only intended as comments.
;

loop_
_space_group_symop_operation_xyz
'x, y, z'
'-x+1/2, y+1/2, -z+1/2'
'-x, -y, -z'
'x-1/2, -y-1/2, z-1/2'

loop_
_atom_site_label
_atom_site_type_symbol
_atom_site_fract_x
_atom_site_fract_y
_atom_site_fract_z
_atom_site_U_iso_or_equiv
_atom_site_adp_type
_atom_site_occupancy
_atom_site_site_symmetry_order
_atom_site_calc_flag
_atom_site_refinement_flags_posn
_atom_site_refinement_flags_adp
_atom_site_refinement_flags_occupancy
_atom_site_disorder_assembly
_atom_site_disorder_group
Cd01 Cd 0.47230(2) 0.36491(2) 0.42597(2) 0.02654(10) Uani 1 1 d . . . . .
S1 S 0.42237(8) 0.34036(8) 0.19160(6) 0.0384(2) Uani 1 1 d . . . . .
O1 O 0.53740(19) 0.4289(2) 0.57537(14) 0.0359(6) Uani 1 1 d . . . . .
O2 O 0.5212(2) 0.2419(2) 0.56526(16) 0.0455(7) Uani 1 1 d . . . . .
O3 O 0.4213(2) 0.3987(2) 0.27327(15) 0.0400(6) Uani 1 1 d . . . . .
O4 O 0.3398(2) 0.3932(3) 0.11554(17) 0.0572(8) Uani 1 1 d . . . . .
O5 O 0.4682(2) 0.1746(2) 0.3761(2) 0.0503(7) Uani 1 1 d . . . . .
H5A H 0.4477 0.1313 0.4102 0.080(18) Uiso 1 1 d R . . . .
H5B H 0.4441 0.1666 0.3243 0.072(18) Uiso 1 1 d R . . . .
O6 O 0.6219(3) 0.0113(3) 0.5605(2) 0.0677(9) Uani 1 1 d . . . . .
H6A H 0.5933 0.0697 0.5564 0.09(2) Uiso 1 1 d R . . . .
H6B H 0.6826 0.0211 0.5901 0.10(2) Uiso 1 1 d R . . . .
O7 O 0.4095(2) 0.2157(2) 0.19702(18) 0.0519(7) Uani 1 1 d . . . . .
N1 N 0.2726(2) 0.3631(2) 0.41873(18) 0.0305(7) Uani 1 1 d . . . . .
N2 N 0.6709(2) 0.3773(2) 0.42644(18) 0.0281(6) Uani 1 1 d . . . . .
N3 N 0.8978(3) 0.4374(4) 0.1495(3) 0.0676(11) Uani 1 1 d . . . . .
H3A H 0.9408 0.3667 0.1346 0.101 Uiso 1 1 d R U . . .
C1 C 0.2268(3) 0.2807(3) 0.4574(2) 0.0388(9) Uani 1 1 d . . . . .
H1 H 0.2759 0.2203 0.4848 0.047 Uiso 1 1 calc R U . . .
C2 C 0.1103(3) 0.2798(3) 0.4591(2) 0.0385(9) Uani 1 1 d . . . . .
H2 H 0.0826 0.2192 0.4866 0.046 Uiso 1 1 calc R U . . .
C3 C 0.0342(3) 0.3687(3) 0.4202(2) 0.0245(7) Uani 1 1 d . . . . .
C4 C 0.0818(3) 0.4530(3) 0.3787(2) 0.0364(9) Uani 1 1 d . . . . .
H4 H 0.0345 0.5138 0.3500 0.044 Uiso 1 1 calc R U . . .
C5 C 0.1993(3) 0.4476(3) 0.3797(2) 0.0378(9) Uani 1 1 d . . . . .
H5 H 0.2290 0.5061 0.3516 0.045 Uiso 1 1 calc R U . . .
C01 C 0.7452(3) 0.2931(3) 0.4645(2) 0.0375(9) Uani 1 1 d . . . . .
H01 H 0.7163 0.2342 0.4927 0.045 Uiso 1 1 calc R U . . .
C02 C 0.8619(3) 0.2881(3) 0.4646(2) 0.0345(8) Uani 1 1 d . . . . .
H02 H 0.9097 0.2274 0.4930 0.041 Uiso 1 1 calc R U . . .
C03 C -0.0915(3) 0.3728(3) 0.4226(2) 0.0241(7) Uani 1 1 d . . . . .
C04 C -0.1686(3) 0.4617(3) 0.3843(2) 0.0357(8) Uani 1 1 d . . . . .
H04 H -0.1418 0.5224 0.3565 0.043 Uiso 1 1 calc R U . . .
C05 C 0.7162(3) 0.4604(3) 0.3873(2) 0.0343(8) Uani 1 1 d . . . . .
H05 H 0.6667 0.5209 0.3605 0.041 Uiso 1 1 calc R U . . .
C6 C 0.5515(3) 0.3309(3) 0.6113(2) 0.0304(8) Uani 1 1 d . . . . .
C7 C 0.6066(4) 0.3204(4) 0.7088(2) 0.0503(10) Uani 1 1 d . . . . .
H7A H 0.6244 0.3962 0.7341 0.075 Uiso 1 1 calc R U . . .
H7B H 0.5522 0.2823 0.7348 0.075 Uiso 1 1 calc R U . . .
H7C H 0.6784 0.2761 0.7201 0.075 Uiso 1 1 calc R U . . .
C8 C 0.5630(3) 0.3656(3) 0.1767(2) 0.0361(8) Uani 1 1 d . . . . .
C9 C 0.6531(3) 0.2852(3) 0.2019(2) 0.0399(9) Uani 1 1 d . . . . .
H9 H 0.6392 0.2153 0.2264 0.048 Uiso 1 1 calc R U . . .
C10 C 0.7629(3) 0.3071(3) 0.1915(3) 0.0435(9) Uani 1 1 d . . . . .
H10 H 0.8222 0.2516 0.2085 0.052 Uiso 1 1 calc R U . . .
C11 C 0.7867(3) 0.4108(4) 0.1559(3) 0.0467(10) Uani 1 1 d . . . . .
C12 C 0.6956(4) 0.4913(4) 0.1313(3) 0.0676(14) Uani 1 1 d . . . . .
H12 H 0.7095 0.5619 0.1078 0.081 Uiso 1 1 calc R U . . .
C13 C 0.5856(4) 0.4688(4) 0.1409(3) 0.0601(12) Uani 1 1 d . . . . .
H13 H 0.5256 0.5237 0.1231 0.072 Uiso 1 1 calc R U . . .
H3B H 0.900(5) 0.494(5) 0.116(4) 0.11(2) Uiso 1 1 d . . . . .

loop_
_atom_site_aniso_label
_atom_site_aniso_U_11
_atom_site_aniso_U_22
_atom_site_aniso_U_33
_atom_site_aniso_U_23
_atom_site_aniso_U_13
_atom_site_aniso_U_12
Cd01 0.01942(14) 0.02804(16) 0.03397(16) -0.00309(11) 0.01051(10) -0.00109(10)
S1 0.0359(5) 0.0457(6) 0.0343(5) -0.0100(4) 0.0112(4) 0.0007(4)
O1 0.0457(15) 0.0266(14) 0.0349(14) 0.0018(11) 0.0107(11) 0.0014(11)
O2 0.0543(16) 0.0293(15) 0.0503(16) -0.0016(12) 0.0108(13) -0.0015(12)
O3 0.0501(15) 0.0394(14) 0.0334(14) -0.0074(12) 0.0164(12) 0.0021(12)
O4 0.0416(15) 0.086(2) 0.0380(15) -0.0070(15) 0.0014(12) 0.0151(15)
O5 0.0674(19) 0.0357(16) 0.050(2) -0.0046(14) 0.0211(15) -0.0049(13)
O6 0.0458(19) 0.045(2) 0.108(3) 0.0055(17) 0.0148(19) -0.0068(15)
O7 0.0566(17) 0.0446(17) 0.0597(18) -0.0210(14) 0.0252(14) -0.0135(13)
N1 0.0209(14) 0.0339(17) 0.0393(17) 0.0020(13) 0.0126(12) -0.0029(12)
N2 0.0207(13) 0.0316(16) 0.0328(15) -0.0005(13) 0.0089(12) 0.0015(12)
N3 0.054(2) 0.060(3) 0.101(3) 0.008(2) 0.041(2) 0.0006(19)
C1 0.0277(18) 0.039(2) 0.051(2) 0.0138(18) 0.0149(17) 0.0066(16)
C2 0.0272(18) 0.038(2) 0.054(2) 0.0172(18) 0.0176(17) 0.0025(16)
C3 0.0220(16) 0.0257(18) 0.0262(17) -0.0014(14) 0.0077(13) -0.0034(13)
C4 0.0243(17) 0.038(2) 0.047(2) 0.0158(17) 0.0101(16) 0.0041(15)
C5 0.0250(17) 0.041(2) 0.049(2) 0.0170(18) 0.0143(16) -0.0021(16)
C01 0.0269(18) 0.039(2) 0.050(2) 0.0138(18) 0.0170(16) 0.0009(16)
C02 0.0267(17) 0.036(2) 0.043(2) 0.0104(17) 0.0147(16) 0.0047(15)
C03 0.0208(16) 0.0280(19) 0.0240(17) -0.0017(14) 0.0072(13) -0.0013(13)
C04 0.0290(18) 0.034(2) 0.048(2) 0.0117(17) 0.0164(16) -0.0001(15)
C05 0.0265(17) 0.030(2) 0.048(2) 0.0082(17) 0.0127(16) 0.0060(15)
C6 0.0238(17) 0.030(2) 0.040(2) 0.0049(18) 0.0129(15) 0.0037(15)
C7 0.056(2) 0.045(2) 0.046(2) 0.009(2) 0.0081(19) 0.002(2)
C8 0.039(2) 0.036(2) 0.034(2) -0.0013(16) 0.0117(16) 0.0029(16)
C9 0.047(2) 0.030(2) 0.044(2) 0.0011(17) 0.0142(18) 0.0043(17)
C10 0.038(2) 0.037(2) 0.056(2) -0.0005(19) 0.0160(18) 0.0118(18)
C11 0.044(2) 0.044(2) 0.058(3) -0.003(2) 0.0243(19) 0.0045(19)
C12 0.063(3) 0.054(3) 0.098(4) 0.034(3) 0.043(3) 0.007(2)
C13 0.054(3) 0.047(3) 0.087(3) 0.027(2) 0.033(2) 0.021(2)

loop_
_atom_type_symbol
_atom_type_description
_atom_type_scat_dispersion_real
_atom_type_scat_dispersion_imag
_atom_type_scat_source
C C 0.0033 0.0016 'International Tables Vol C Tables 4.2.6.8 and 6.1.1.4'
H H 0.0000 0.0000 'International Tables Vol C Tables 4.2.6.8 and 6.1.1.4'
Cd Cd -0.8075 1.2024 'International Tables Vol C Tables 4.2.6.8 and 6.1.1.4'
N N 0.0061 0.0033 'International Tables Vol C Tables 4.2.6.8 and 6.1.1.4'
O O 0.0106 0.0060 'International Tables Vol C Tables 4.2.6.8 and 6.1.1.4'
S S 0.1246 0.1234 'International Tables Vol C Tables 4.2.6.8 and 6.1.1.4'

loop_
_geom_angle_atom_site_label_1
_geom_angle_atom_site_label_2
_geom_angle_atom_site_label_3
_geom_angle
_geom_angle_site_symmetry_1
_geom_angle_site_symmetry_3
_geom_angle_publ_flag
N1 Cd01 O5 92.97(9) . . ?
N1 Cd01 N2 176.08(9) . . ?
O5 Cd01 N2 89.03(9) . . ?
N1 Cd01 O3 89.63(9) . . ?
O5 Cd01 O3 80.45(10) . . ?
N2 Cd01 O3 87.37(9) . . ?
N1 Cd01 O1 94.91(9) . . ?
O5 Cd01 O1 126.71(10) . . ?
N2 Cd01 O1 86.58(8) . . ?
O3 Cd01 O1 152.01(9) . . ?
N1 Cd01 O1 87.91(8) . 3_666 ?
O5 Cd01 O1 160.49(10) . 3_666 ?
N2 Cd01 O1 89.08(8) . 3_666 ?
O3 Cd01 O1 80.07(8) . 3_666 ?
O1 Cd01 O1 72.53(9) . 3_666 ?
N1 Cd01 O2 90.74(9) . . ?
O5 Cd01 O2 75.18(10) . . ?
N2 Cd01 O2 93.03(9) . . ?
O3 Cd01 O2 155.61(8) . . ?
O1 Cd01 O2 52.14(8) . . ?
O1 Cd01 O2 124.32(8) 3_666 . ?
O4 S1 O7 114.26(17) . . ?
O4 S1 O3 111.55(16) . . ?
O7 S1 O3 112.18(16) . . ?
O4 S1 C8 104.58(17) . . ?
O7 S1 C8 106.84(16) . . ?
O3 S1 C8 106.72(16) . . ?
C6 O1 Cd01 97.6(2) . . ?
C6 O1 Cd01 154.7(2) . 3_666 ?
Cd01 O1 Cd01 107.47(9) . 3_666 ?
C6 O2 Cd01 90.0(2) . . ?
S1 O3 Cd01 140.27(15) . . ?
Cd01 O5 H5A 109.5 . . ?
Cd01 O5 H5B 115.3 . . ?
H5A O5 H5B 121.6 . . ?
H6A O6 H6B 104.2 . . ?
C1 N1 C5 116.5(3) . . ?
C1 N1 Cd01 121.5(2) . . ?
C5 N1 Cd01 121.9(2) . . ?
C01 N2 C05 116.1(3) . . ?
C01 N2 Cd01 118.8(2) . . ?
C05 N2 Cd01 125.0(2) . . ?
C11 N3 H3A 112.4 . . ?
C11 N3 H3B 115(4) . . ?
H3A N3 H3B 111.5 . . ?
N1 C1 C2 123.5(3) . . ?
N1 C1 H1 118.3 . . ?
C2 C1 H1 118.3 . . ?
C1 C2 C3 120.3(3) . . ?
C1 C2 H2 119.8 . . ?
C3 C2 H2 119.8 . . ?
C4 C3 C2 115.9(3) . . ?
C4 C3 C03 122.0(3) . . ?
C2 C3 C03 122.1(3) . . ?
C5 C4 C3 120.3(3) . . ?
C5 C4 H4 119.9 . . ?
C3 C4 H4 119.9 . . ?
N1 C5 C4 123.5(3) . . ?
N1 C5 H5 118.2 . . ?
C4 C5 H5 118.2 . . ?
N2 C01 C02 123.9(3) . . ?
N2 C01 H01 118.1 . . ?
C02 C01 H01 118.1 . . ?
C01 C02 C03 120.2(3) . 1_655 ?
C01 C02 H02 119.9 . . ?
C03 C02 H02 119.9 1_655 . ?
C02 C03 C04 115.7(3) 1_455 . ?
C02 C03 C3 121.5(3) 1_455 . ?
C04 C03 C3 122.8(3) . . ?
C05 C04 C03 120.4(3) 1_455 . ?
C05 C04 H04 119.8 1_455 . ?
C03 C04 H04 119.8 . . ?
N2 C05 C04 123.6(3) . 1_655 ?
N2 C05 H05 118.2 . . ?
C04 C05 H05 118.2 1_655 . ?
O2 C6 O1 120.0(3) . . ?
O2 C6 C7 120.0(3) . . ?
O1 C6 C7 120.1(3) . . ?
C6 C7 H7A 109.5 . . ?
C6 C7 H7B 109.5 . . ?
H7A C7 H7B 109.5 . . ?
C6 C7 H7C 109.5 . . ?
H7A C7 H7C 109.5 . . ?
H7B C7 H7C 109.5 . . ?
C13 C8 C9 118.7(3) . . ?
C13 C8 S1 119.8(3) . . ?
C9 C8 S1 121.5(3) . . ?
C10 C9 C8 120.8(3) . . ?
C10 C9 H9 119.6 . . ?
C8 C9 H9 119.6 . . ?
C9 C10 C11 121.0(3) . . ?
C9 C10 H10 119.5 . . ?
C11 C10 H10 119.5 . . ?
N3 C11 C10 122.1(4) . . ?
N3 C11 C12 120.2(4) . . ?
C10 C11 C12 117.6(3) . . ?
C13 C12 C11 121.3(4) . . ?
C13 C12 H12 119.4 . . ?
C11 C12 H12 119.4 . . ?
C12 C13 C8 120.6(4) . . ?
C12 C13 H13 119.7 . . ?
C8 C13 H13 119.7 . . ?

loop_
_geom_bond_atom_site_label_1
_geom_bond_atom_site_label_2
_geom_bond_distance
_geom_bond_site_symmetry_2
_geom_bond_publ_flag
Cd01 N1 2.318(2) . ?
Cd01 O5 2.332(3) . ?
Cd01 N2 2.338(2) . ?
Cd01 O3 2.350(2) . ?
Cd01 O1 2.384(2) . ?
Cd01 O1 2.384(2) 3_666 ?
Cd01 O2 2.546(2) . ?
S1 O4 1.448(3) . ?
S1 O7 1.454(3) . ?
S1 O3 1.460(2) . ?
S1 C8 1.760(4) . ?
O1 C6 1.256(4) . ?
O1 Cd01 2.384(2) 3_666 ?
O2 C6 1.252(4) . ?
O5 H5A 0.8200 . ?
O5 H5B 0.7921 . ?
O6 H6A 0.7484 . ?
O6 H6B 0.7415 . ?
N1 C1 1.326(4) . ?
N1 C5 1.332(4) . ?
N2 C01 1.331(4) . ?
N2 C05 1.333(4) . ?
N3 C11 1.373(5) . ?
N3 H3A 1.0232 . ?
N3 H3B 0.84(6) . ?
C1 C2 1.377(4) . ?
C1 H1 0.9300 . ?
C2 C3 1.386(4) . ?
C2 H2 0.9300 . ?
C3 C4 1.380(4) . ?
C3 C03 1.490(4) . ?
C4 C5 1.378(4) . ?
C4 H4 0.9300 . ?
C5 H5 0.9300 . ?
C01 C02 1.373(4) . ?
C01 H01 0.9300 . ?
C02 C03 1.382(4) 1_655 ?
C02 H02 0.9300 . ?
C03 C02 1.382(4) 1_455 ?
C03 C04 1.389(4) . ?
C04 C05 1.369(4) 1_455 ?
C04 H04 0.9300 . ?
C05 C04 1.369(4) 1_655 ?
C05 H05 0.9300 . ?
C6 C7 1.499(5) . ?
C7 H7A 0.9600 . ?
C7 H7B 0.9600 . ?
C7 H7C 0.9600 . ?
C8 C13 1.378(5) . ?
C8 C9 1.379(5) . ?
C9 C10 1.371(5) . ?
C9 H9 0.9300 . ?
C10 C11 1.385(5) . ?
C10 H10 0.9300 . ?
C11 C12 1.388(6) . ?
C12 C13 1.370(5) . ?
C12 H12 0.9300 . ?
C13 H13 0.9300 . ?

loop_
_geom_hbond_atom_site_label_D
_geom_hbond_atom_site_label_H
_geom_hbond_atom_site_label_A
_geom_hbond_distance_DH
_geom_hbond_distance_HA
_geom_hbond_distance_DA
_geom_hbond_angle_DHA
_geom_hbond_site_symmetry_A
O5 H5A O6 0.82 1.95 2.711(4) 153.1 3_656
O5 H5B S1 0.79 2.86 3.403(3) 127.4 .
O5 H5B O7 0.79 2.02 2.759(4) 155.5 .
C01 H01 O4 0.93 2.54 3.172(4) 125.8 4_666
C4 H4 O7 0.93 2.59 3.275(4) 130.9 2
C7 H7A O3 0.96 2.43 3.283(5) 148.4 3_666
O6 H6A O2 0.75 2.18 2.925(4) 171.7 .
O6 H6B O4 0.74 2.03 2.694(4) 148.8 4_666

loop_
_geom_torsion_atom_site_label_1
_geom_torsion_atom_site_label_2
_geom_torsion_atom_site_label_3
_geom_torsion_atom_site_label_4
_geom_torsion
_geom_torsion_site_symmetry_1
_geom_torsion_site_symmetry_2
_geom_torsion_site_symmetry_3
_geom_torsion_site_symmetry_4
_geom_torsion_publ_flag
O4 S1 O3 Cd01 159.1(2) . . . . ?
O7 S1 O3 Cd01 29.5(3) . . . . ?
C8 S1 O3 Cd01 -87.2(3) . . . . ?
C5 N1 C1 C2 -0.4(5) . . . . ?
Cd01 N1 C1 C2 176.1(3) . . . . ?
N1 C1 C2 C3 -0.8(6) . . . . ?
C1 C2 C3 C4 1.9(5) . . . . ?
C1 C2 C3 C03 -178.3(3) . . . . ?
C2 C3 C4 C5 -1.8(5) . . . . ?
C03 C3 C4 C5 178.5(3) . . . . ?
C1 N1 C5 C4 0.6(5) . . . . ?
Cd01 N1 C5 C4 -176.0(3) . . . . ?
C3 C4 C5 N1 0.6(6) . . . . ?
C05 N2 C01 C02 -0.5(5) . . . . ?
Cd01 N2 C01 C02 176.3(3) . . . . ?
N2 C01 C02 C03 -0.8(6) . . . 1_655 ?
C4 C3 C03 C02 -179.8(3) . . . 1_455 ?
C2 C3 C03 C02 0.5(5) . . . 1_455 ?
C4 C3 C03 C04 -0.6(5) . . . . ?
C2 C3 C03 C04 179.6(3) . . . . ?
C02 C03 C04 C05 -1.8(5) 1_455 . . 1_455 ?
C3 C03 C04 C05 179.0(3) . . . 1_455 ?
C01 N2 C05 C04 0.5(5) . . . 1_655 ?
Cd01 N2 C05 C04 -176.0(3) . . . 1_655 ?
Cd01 O2 C6 O1 5.3(3) . . . . ?
Cd01 O2 C6 C7 -173.5(3) . . . . ?
Cd01 O1 C6 O2 -5.8(3) . . . . ?
Cd01 O1 C6 O2 166.3(3) 3_666 . . . ?
Cd01 O1 C6 C7 173.1(3) . . . . ?
Cd01 O1 C6 C7 -14.8(7) 3_666 . . . ?
O4 S1 C8 C13 37.1(4) . . . . ?
O7 S1 C8 C13 158.6(3) . . . . ?
O3 S1 C8 C13 -81.2(4) . . . . ?
O4 S1 C8 C9 -144.4(3) . . . . ?
O7 S1 C8 C9 -22.9(3) . . . . ?
O3 S1 C8 C9 97.3(3) . . . . ?
C13 C8 C9 C10 -0.2(6) . . . . ?
S1 C8 C9 C10 -178.7(3) . . . . ?
C8 C9 C10 C11 0.5(6) . . . . ?
C9 C10 C11 N3 176.2(4) . . . . ?
C9 C10 C11 C12 0.0(6) . . . . ?
N3 C11 C12 C13 -177.0(5) . . . . ?
C10 C11 C12 C13 -0.7(7) . . . . ?
C11 C12 C13 C8 1.0(8) . . . . ?
C9 C8 C13 C12 -0.5(6) . . . . ?
S1 C8 C13 C12 178.0(4) . . . . ?
